data_7052801
loop_
_publ_author_name
'Sun, Zhihua'
'Chen, Tianliang'
'Cai, Ning-ning'
'Chen, Jing-wei'
'Li, Lina'
'Wang, Yan'
'Luo, Junhua'
'Hong, Maochun'

_publ_section_title
;
 Synthesis, growth and characterization of a third-order nonlinear optical
 crystal based on the borate ester with sodium supporting its structural
 framework
;
_journal_issue 12
_journal_name_full 'New Journal of Chemistry'
_journal_page_first 2804
_journal_paper_doi 10.1039/c1nj20420c
_journal_volume 35
_journal_year 2011
_chemical_absolute_configuration unk
_chemical_formula_moiety 'C16 H12 B O6, Na, 1.25 (H2 O)'
_chemical_formula_sum 'C16 H14.5 B Na O7.25'
_chemical_formula_weight 381.56
_chemical_melting_point 423
_chemical_name_common LMBNa
_chemical_name_systematic
;
?
;
_space_group_IT_number 5
_symmetry_cell_setting monoclinic
_symmetry_space_group_name_Hall 'C 2y'
_symmetry_space_group_name_H-M 'C 1 2 1'
_atom_sites_solution_hydrogens geom
_atom_sites_solution_primary direct
_atom_sites_solution_secondary difmap
_audit_creation_method SHELXL-97
_cell_angle_alpha 90.00
_cell_angle_beta 105.0770(10)
_cell_angle_gamma 90.00
_cell_formula_units_Z 8
_cell_length_a 16.2846(19)
_cell_length_b 8.4880(10)
_cell_length_c 24.322(3)
_cell_measurement_reflns_used 496
_cell_measurement_temperature 100(2)
_cell_measurement_theta_max 26.41
_cell_measurement_theta_min 2.51
_cell_volume 3246.2(7)
_computing_structure_refinement 'SHELXL-97 (Sheldrick, 1997)'
_computing_structure_solution 'SHELXS-97 (Sheldrick, 1990)'
_diffrn_ambient_temperature 100(2)
_diffrn_measured_fraction_theta_full 0.992
_diffrn_measured_fraction_theta_max 0.992
_diffrn_measurement_device_type 'Mercury CCD'
_diffrn_measurement_method CCD_Profile_fitting
_diffrn_radiation_monochromator graphite
_diffrn_radiation_source 'fine-focus sealed tube'
_diffrn_radiation_type MoK\a
_diffrn_radiation_wavelength 0.71073
_diffrn_reflns_av_R_equivalents 0.0237
_diffrn_reflns_av_sigmaI/netI 0.0379
_diffrn_reflns_limit_h_max 20
_diffrn_reflns_limit_h_min -20
_diffrn_reflns_limit_k_max 10
_diffrn_reflns_limit_k_min -10
_diffrn_reflns_limit_l_max 30
_diffrn_reflns_limit_l_min -30
_diffrn_reflns_number 12747
_diffrn_reflns_theta_full 26.41
_diffrn_reflns_theta_max 26.41
_diffrn_reflns_theta_min 2.59
_exptl_absorpt_coefficient_mu 0.136
_exptl_absorpt_correction_T_max 0.9733
_exptl_absorpt_correction_T_min 0.9229
_exptl_absorpt_correction_type multi-scan
_exptl_crystal_colour colorless
_exptl_crystal_density_diffrn 1.459
_exptl_crystal_density_method 'not measured'
_exptl_crystal_description prism
_exptl_crystal_F_000 1476
_exptl_crystal_size_max 0.60
_exptl_crystal_size_mid 0.50
_exptl_crystal_size_min 0.20
_refine_diff_density_max 0.276
_refine_diff_density_min -0.217
_refine_diff_density_rms 0.038
_refine_ls_extinction_coef 0.063(3)
_refine_ls_extinction_method none
_refine_ls_goodness_of_fit_ref 1.030
_refine_ls_hydrogen_treatment constr
_refine_ls_matrix_type full
_refine_ls_number_parameters 526
_refine_ls_number_reflns 6442
_refine_ls_number_restraints 2
_refine_ls_restrained_S_all 1.030
_refine_ls_R_factor_all 0.0495
_refine_ls_R_factor_gt 0.0391
_refine_ls_shift/su_max 0.000
_refine_ls_shift/su_mean 0.000
_refine_ls_structure_factor_coef Fsqd
_refine_ls_weighting_details 'calc w=1/[\s^2^(Fo^2^)+(0.0487P)^2^+0.7536P] where P=(Fo^2^+2Fc^2^)/3'
_refine_ls_weighting_scheme calc
_refine_ls_wR_factor_gt 0.0907
_refine_ls_wR_factor_ref 0.0970
_reflns_number_gt 5455
_reflns_number_total 6442
_reflns_threshold_expression >2sigma(I)
_cod_data_source_file c1nj20420c.txt
_cod_data_source_block LMBNa
_cod_depositor_comments
;
The following automatic conversions were performed:

'_symmetry_cell_setting' value 'Monoclinic' changed to 'monoclinic'
according to /home/saulius/struct/CIF-dictionaries/cif_core.dic
dictionary named 'cif_core.dic' version 2.4.1 from
2010-06-29.

'_exptl_absorpt_correction_type' value 'Multi-scan'
changed to 'multi-scan' according to
/home/saulius/struct/CIF-dictionaries/cif_core.dic dictionary named
'cif_core.dic' version 2.4.1 from 2010-06-29.

Automatic conversion script
Id: cif_fix_values 1715 2011-07-08 13:25:40Z adriana 

2023-11-21
Z value and formula fixed to values more according to usual
chemical conventions.                 miguel
;
_cod_original_formula_sum 'C64 H58 B4 Na4 O29'
_cod_original_formula_weight 1426.23
_cod_original_formula_moiety C64H58B4Na4O29
_cod_original_formula_units_Z 2
_cod_original_sg_symbol_H-M C2
_cod_database_code 7052801

loop_
_symmetry_equiv_pos_as_xyz
'x, y, z'
'-x, y, -z'
'x+1/2, y+1/2, z'
'-x+1/2, y+1/2, -z'

loop_
_atom_site_label
_atom_site_type_symbol
_atom_site_fract_x
_atom_site_fract_y
_atom_site_fract_z
_atom_site_U_iso_or_equiv
_atom_site_adp_type
_atom_site_occupancy
_atom_site_symmetry_multiplicity
_atom_site_calc_flag
_atom_site_refinement_flags
_atom_site_disorder_group
Na1 Na 0.41829(6) 0.15590(13) 0.22803(4) 0.0448(2) Uani 1 1 d . .
B1 B 0.25397(17) 0.5512(3) 0.19762(11) 0.0355(6) Uani 1 1 d . .
B2 B 0.16411(17) 0.1689(3) 0.28622(11) 0.0370(6) Uani 1 1 d . .
O1 O 0.24306(12) 0.5976(2) 0.25293(7) 0.0449(4) Uani 1 1 d . .
O2 O 0.30546(10) 0.68195(18) 0.18187(6) 0.0383(4) Uani 1 1 d . .
O3 O 0.37470(14) 0.8962(2) 0.22319(8) 0.0566(5) Uani 1 1 d . .
O4 O 0.17570(10) 0.5211(2) 0.15598(6) 0.0384(4) Uani 1 1 d . .
O5 O 0.30509(10) 0.40352(19) 0.20005(6) 0.0345(4) Uani 1 1 d . .
O6 O 0.29721(10) 0.18564(18) 0.14804(7) 0.0363(4) Uani 1 1 d . .
O7 O 0.10026(10) 0.2074(2) 0.23487(7) 0.0401(4) Uani 1 1 d . .
O8 O 0.13514(11) 0.0136(2) 0.30499(7) 0.0448(4) Uani 1 1 d . .
O9 O 0.03174(12) -0.1602(2) 0.27119(7) 0.0545(5) Uani 1 1 d . .
O10 O 0.17719(10) 0.2906(2) 0.32898(7) 0.0416(4) Uani 1 1 d . .
O11 O 0.25023(9) 0.14109(18) 0.27742(6) 0.0353(4) Uani 1 1 d U .
O12 O 0.38355(9) 0.2116(2) 0.32023(7) 0.0408(4) Uani 1 1 d . .
Na2 Na 0.62849(12) 0.0761(2) 0.29585(9) 0.0385(4) Uani 0.50 1 d P 1
O13 O 0.5380(4) 0.0307(9) 0.2021(2) 0.0400(14) Uani 0.50 1 d P 1
O14 O 0.5203(3) 0.0020(5) 0.3361(2) 0.0490(12) Uani 0.50 1 d P 1
O15 O 0.7043(4) 0.2234(7) 0.3752(2) 0.0923(16) Uani 0.50 1 d P 1
Na3 Na 0.60880(14) -0.0271(3) 0.26512(13) 0.0638(7) Uani 0.50 1 d P 2
O13B O 0.5120(5) 0.0521(12) 0.1807(3) 0.061(2) Uani 0.50 1 d P 2
O14B O 0.5504(4) 0.0750(9) 0.3301(3) 0.0904(19) Uani 0.50 1 d P 2
C1 C 0.26631(14) 0.3083(3) 0.15828(9) 0.0328(5) Uani 1 1 d . .
C2 C 0.18026(14) 0.3761(3) 0.12748(9) 0.0337(5) Uani 1 1 d . .
H2A H 0.1356 0.3057 0.1333 0.040 Uiso 1 1 calc R .
C3 C 0.16990(13) 0.3948(3) 0.06422(9) 0.0321(5) Uani 1 1 d . .
C4 C 0.11844(16) 0.2927(4) 0.02610(11) 0.0478(6) Uani 1 1 d . .
H4A H 0.0883 0.2147 0.0393 0.057 Uiso 1 1 calc R .
C5 C 0.11140(19) 0.3059(4) -0.03178(12) 0.0614(8) Uani 1 1 d . .
H5A H 0.0770 0.2361 -0.0571 0.074 Uiso 1 1 calc R .
C6 C 0.15509(18) 0.4218(4) -0.05190(11) 0.0542(7) Uani 1 1 d . .
H6A H 0.1500 0.4310 -0.0908 0.065 Uiso 1 1 calc R .
C7 C 0.20646(17) 0.5244(4) -0.01411(11) 0.0498(6) Uani 1 1 d . .
H7A H 0.2361 0.6028 -0.0275 0.060 Uiso 1 1 calc R .
C8 C 0.21414(16) 0.5111(3) 0.04358(10) 0.0407(6) Uani 1 1 d . .
H8A H 0.2491 0.5803 0.0688 0.049 Uiso 1 1 calc R .
C9 C 0.30747(14) 0.2144(3) 0.31651(10) 0.0327(5) Uani 1 1 d U .
C10 C 0.26511(13) 0.3025(3) 0.35630(10) 0.0337(5) Uani 1 1 d . .
H10A H 0.2823 0.4134 0.3583 0.040 Uiso 1 1 calc R .
C11 C 0.28864(16) 0.2327(3) 0.41545(11) 0.0429(6) Uani 1 1 d . .
C12 C 0.36698(19) 0.2653(4) 0.45241(13) 0.0625(8) Uani 1 1 d . .
H12A H 0.4042 0.3337 0.4412 0.075 Uiso 1 1 calc R .
C13 C 0.3904(2) 0.1968(6) 0.50596(15) 0.0936(13) Uani 1 1 d . .
H13A H 0.4430 0.2203 0.5306 0.112 Uiso 1 1 calc R .
C14 C 0.3364(3) 0.0945(7) 0.52286(14) 0.1115(17) Uani 1 1 d . .
H14A H 0.3525 0.0478 0.5586 0.134 Uiso 1 1 calc R .
C15 C 0.2597(3) 0.0622(6) 0.48702(14) 0.1013(16) Uani 1 1 d . .
H15C H 0.2228 -0.0067 0.4983 0.122 Uiso 1 1 calc R .
C16 C 0.2358(2) 0.1312(4) 0.43367(12) 0.0698(10) Uani 1 1 d . .
H16A H 0.1826 0.1082 0.4097 0.084 Uiso 1 1 calc R .
C17 C 0.32830(18) 0.7841(3) 0.22365(10) 0.0435(6) Uani 1 1 d . .
C18 C 0.2906(11) 0.746(2) 0.2696(6) 0.050(5) Uani 0.50 1 d P 1
H18A H 0.2503 0.8291 0.2725 0.060 Uiso 0.50 1 calc PR 1
C19 C 0.3440(3) 0.7132(8) 0.32566(18) 0.0302(17) Uani 0.50 1 d PG 1
C20 C 0.3427(3) 0.8093(5) 0.37172(16) 0.0416(12) Uani 0.50 1 d PG 1
H20A H 0.2982 0.8800 0.3692 0.050 Uiso 0.50 1 calc PR 1
C21 C 0.4079(3) 0.7997(6) 0.42152(15) 0.0556(16) Uani 0.50 1 d PG 1
H21A H 0.4071 0.8640 0.4523 0.067 Uiso 0.50 1 calc PR 1
C22 C 0.4744(3) 0.6940(8) 0.4253(2) 0.058(2) Uani 0.50 1 d PG 1
H22A H 0.5180 0.6876 0.4586 0.070 Uiso 0.50 1 calc PR 1
C23 C 0.4756(4) 0.5980(9) 0.3792(3) 0.0439(18) Uani 0.50 1 d PG 1
H23A H 0.5201 0.5273 0.3817 0.053 Uiso 0.50 1 calc PR 1
C24 C 0.4104(4) 0.6076(9) 0.3294(3) 0.033(2) Uani 0.50 1 d PG 1
H24A H 0.4112 0.5433 0.2986 0.040 Uiso 0.50 1 calc PR 1
C18B C 0.2889(12) 0.730(2) 0.2739(8) 0.056(6) Uani 0.50 1 d P 2
H18B H 0.2510 0.8117 0.2816 0.068 Uiso 0.50 1 calc PR 2
C19B C 0.3752(3) 0.7170(8) 0.3279(2) 0.0364(18) Uani 0.50 1 d PG 2
C20B C 0.3948(3) 0.8305(5) 0.37053(18) 0.0496(14) Uani 0.50 1 d PG 2
H20B H 0.3629 0.9225 0.3671 0.059 Uiso 0.50 1 calc PR 2
C21B C 0.4621(3) 0.8064(7) 0.41834(17) 0.0610(18) Uani 0.50 1 d PG 2
H21B H 0.4752 0.8823 0.4469 0.073 Uiso 0.50 1 calc PR 2
C22B C 0.5099(4) 0.6689(9) 0.4235(3) 0.069(3) Uani 0.50 1 d PG 2
H22B H 0.5549 0.6528 0.4555 0.083 Uiso 0.50 1 calc PR 2
C23B C 0.4903(5) 0.5554(8) 0.3809(4) 0.0413(18) Uani 0.50 1 d PG 2
H23B H 0.5223 0.4634 0.3843 0.050 Uiso 0.50 1 calc PR 2
C24B C 0.4230(5) 0.5795(8) 0.3331(3) 0.034(2) Uani 0.50 1 d PG 2
H24B H 0.4099 0.5036 0.3046 0.041 Uiso 0.50 1 calc PR 2
C25 C 0.06660(16) -0.0363(3) 0.26742(10) 0.0405(6) Uani 1 1 d . .
C26 C 0.04169(15) 0.0810(3) 0.21886(10) 0.0382(5) Uani 1 1 d . .
H26A H -0.0162 0.1190 0.2155 0.046 Uiso 1 1 calc R .
C27 C 0.04562(14) 0.0000(3) 0.16445(9) 0.0318(5) Uani 1 1 d . .
C28 C -0.02789(16) -0.0588(4) 0.12816(11) 0.0496(7) Uani 1 1 d . .
H28A H -0.0804 -0.0358 0.1347 0.059 Uiso 1 1 calc R .
C29 C -0.02364(18) -0.1518(4) 0.08213(11) 0.0636(9) Uani 1 1 d . .
H29A H -0.0731 -0.1931 0.0583 0.076 Uiso 1 1 calc R .
C30 C 0.05465(18) -0.1832(4) 0.07164(10) 0.0539(7) Uani 1 1 d . .
H30A H 0.0578 -0.2466 0.0411 0.065 Uiso 1 1 calc R .
C31 C 0.12765(15) -0.1201(3) 0.10661(10) 0.0413(6) Uani 1 1 d . .
H31A H 0.1798 -0.1376 0.0988 0.050 Uiso 1 1 calc R .
C32 C 0.12351(14) -0.0314(3) 0.15309(10) 0.0348(5) Uani 1 1 d . .
H32A H 0.1732 0.0080 0.1772 0.042 Uiso 1 1 calc R .

loop_
_atom_site_aniso_label
_atom_site_aniso_U_11
_atom_site_aniso_U_22
_atom_site_aniso_U_33
_atom_site_aniso_U_23
_atom_site_aniso_U_13
_atom_site_aniso_U_12
Na1 0.0336(5) 0.0614(6) 0.0387(5) -0.0010(5) 0.0079(4) -0.0129(5)
B1 0.0423(15) 0.0398(15) 0.0281(13) 0.0065(11) 0.0160(12) 0.0108(12)
B2 0.0367(13) 0.0411(15) 0.0400(14) -0.0072(13) 0.0221(12) -0.0107(12)
O1 0.0577(11) 0.0499(12) 0.0329(9) 0.0035(8) 0.0222(8) 0.0157(9)
O2 0.0522(10) 0.0359(9) 0.0291(8) 0.0017(7) 0.0149(7) 0.0064(8)
O3 0.0914(15) 0.0289(9) 0.0475(11) 0.0020(9) 0.0142(10) 0.0053(10)
O4 0.0394(9) 0.0456(9) 0.0332(8) 0.0041(7) 0.0147(7) 0.0154(8)
O5 0.0372(8) 0.0366(9) 0.0314(8) 0.0051(7) 0.0119(7) 0.0090(7)
O6 0.0379(8) 0.0327(9) 0.0397(9) 0.0053(7) 0.0126(7) 0.0081(7)
O7 0.0397(9) 0.0418(9) 0.0412(9) -0.0043(8) 0.0148(7) -0.0056(8)
O8 0.0496(10) 0.0563(11) 0.0283(8) 0.0002(8) 0.0099(7) -0.0250(9)
O9 0.0598(11) 0.0718(13) 0.0338(9) -0.0017(9) 0.0156(8) -0.0389(10)
O10 0.0289(8) 0.0530(10) 0.0454(10) -0.0179(8) 0.0143(7) -0.0040(8)
O11 0.0381(9) 0.0318(8) 0.0414(9) -0.0066(7) 0.0197(7) -0.0055(7)
O12 0.0312(8) 0.0441(10) 0.0516(10) 0.0048(8) 0.0189(8) 0.0040(8)
Na2 0.0349(10) 0.0361(11) 0.0479(11) 0.0085(9) 0.0169(9) 0.0053(8)
O13 0.050(4) 0.038(2) 0.041(4) -0.009(3) 0.027(3) -0.010(2)
O14 0.041(2) 0.040(2) 0.079(3) 0.018(2) 0.037(2) 0.0091(18)
O15 0.103(4) 0.103(4) 0.071(3) -0.016(3) 0.025(3) -0.028(3)
Na3 0.0373(12) 0.0543(15) 0.103(2) 0.0186(15) 0.0243(13) 0.0112(11)
O13B 0.058(5) 0.081(5) 0.051(4) -0.023(4) 0.029(3) -0.016(4)
O14B 0.068(4) 0.110(5) 0.089(4) 0.013(4) 0.012(3) 0.042(4)
C1 0.0388(12) 0.0349(12) 0.0300(11) 0.0098(10) 0.0183(10) 0.0042(10)
C2 0.0325(11) 0.0364(12) 0.0361(12) 0.0076(10) 0.0159(9) 0.0088(10)
C3 0.0262(11) 0.0379(12) 0.0343(12) 0.0045(10) 0.0114(9) 0.0085(10)
C4 0.0398(13) 0.0571(16) 0.0436(14) 0.0057(13) 0.0054(11) -0.0054(13)
C5 0.0583(17) 0.076(2) 0.0409(15) -0.0073(15) -0.0023(13) -0.0054(17)
C6 0.0516(16) 0.079(2) 0.0308(13) 0.0093(14) 0.0091(12) 0.0115(15)
C7 0.0547(16) 0.0603(16) 0.0387(14) 0.0103(13) 0.0195(13) -0.0001(14)
C8 0.0435(14) 0.0439(14) 0.0358(12) 0.0033(11) 0.0125(11) -0.0008(11)
C9 0.0351(12) 0.0267(11) 0.0422(13) 0.0082(10) 0.0208(10) 0.0007(10)
C10 0.0275(11) 0.0313(11) 0.0452(13) -0.0083(10) 0.0149(10) -0.0047(10)
C11 0.0416(13) 0.0506(15) 0.0400(13) -0.0139(11) 0.0169(11) -0.0085(12)
C12 0.0484(16) 0.086(2) 0.0538(17) -0.0052(16) 0.0140(14) -0.0194(16)
C13 0.078(2) 0.142(4) 0.0482(18) 0.001(2) -0.0059(17) -0.030(3)
C14 0.133(4) 0.159(4) 0.0354(17) 0.014(2) 0.010(2) -0.053(3)
C15 0.126(3) 0.135(4) 0.0398(18) 0.004(2) 0.017(2) -0.071(3)
C16 0.077(2) 0.097(3) 0.0378(15) -0.0094(16) 0.0183(15) -0.046(2)
C17 0.0707(18) 0.0303(13) 0.0284(13) 0.0044(10) 0.0107(12) 0.0186(13)
C18 0.096(10) 0.017(4) 0.028(6) -0.004(4) -0.002(5) 0.016(4)
C19 0.043(4) 0.021(3) 0.026(3) -0.001(2) 0.009(2) 0.001(3)
C20 0.061(3) 0.036(3) 0.033(3) -0.006(2) 0.022(3) -0.005(3)
C21 0.073(4) 0.055(4) 0.039(3) -0.013(3) 0.014(3) -0.009(4)
C22 0.076(6) 0.072(6) 0.020(3) -0.004(3) -0.001(3) -0.016(5)
C23 0.044(4) 0.046(4) 0.037(4) 0.015(3) 0.002(3) -0.003(3)
C24 0.049(4) 0.025(3) 0.025(4) -0.005(3) 0.008(3) -0.011(3)
C18B 0.098(10) 0.047(8) 0.045(7) 0.018(5) 0.055(7) 0.039(6)
C19B 0.044(5) 0.037(4) 0.028(3) -0.002(3) 0.008(3) 0.000(3)
C20B 0.072(4) 0.034(3) 0.039(3) -0.004(2) 0.008(3) 0.005(3)
C21B 0.086(5) 0.054(4) 0.035(3) -0.013(3) 0.002(3) 0.003(4)
C22B 0.079(6) 0.084(6) 0.037(4) 0.005(4) 0.004(4) 0.004(5)
C23B 0.045(4) 0.044(4) 0.033(4) 0.007(3) 0.007(3) 0.000(3)
C24B 0.041(4) 0.029(4) 0.038(5) 0.008(3) 0.019(3) 0.006(3)
C25 0.0387(13) 0.0579(16) 0.0290(12) -0.0075(11) 0.0161(10) -0.0181(12)
C26 0.0290(12) 0.0496(14) 0.0396(13) -0.0061(11) 0.0153(10) -0.0066(11)
C27 0.0339(12) 0.0366(12) 0.0265(11) 0.0059(9) 0.0105(9) -0.0035(10)
C28 0.0325(13) 0.079(2) 0.0380(13) -0.0017(13) 0.0099(11) -0.0023(13)
C29 0.0469(16) 0.101(3) 0.0362(14) -0.0152(16) -0.0013(12) -0.0095(16)
C30 0.0611(17) 0.0708(19) 0.0264(12) -0.0052(13) 0.0054(12) 0.0101(15)
C31 0.0404(13) 0.0501(15) 0.0348(12) 0.0089(12) 0.0125(10) 0.0089(12)
C32 0.0316(12) 0.0371(12) 0.0363(12) 0.0031(10) 0.0100(10) -0.0008(10)

loop_
_atom_type_symbol
_atom_type_description
_atom_type_scat_dispersion_real
_atom_type_scat_dispersion_imag
_atom_type_scat_source
C C 0.0033 0.0016 'International Tables Vol C Tables 4.2.6.8 and 6.1.1.4'
H H 0.0000 0.0000 'International Tables Vol C Tables 4.2.6.8 and 6.1.1.4'
B B 0.0013 0.0007 'International Tables Vol C Tables 4.2.6.8 and 6.1.1.4'
O O 0.0106 0.0060 'International Tables Vol C Tables 4.2.6.8 and 6.1.1.4'
Na Na 0.0362 0.0249 'International Tables Vol C Tables 4.2.6.8 and 6.1.1.4'

loop_
_geom_angle_atom_site_label_1
_geom_angle_atom_site_label_2
_geom_angle_atom_site_label_3
_geom_angle
_geom_angle_site_symmetry_1
_geom_angle_site_symmetry_3
O3 Na1 O13B 81.1(3) 1_545 .
O3 Na1 O6 83.22(7) 1_545 .
O13B Na1 O6 98.43(15) . .
O3 Na1 O9 145.24(8) 1_545 3
O13B Na1 O9 86.2(2) . 3
O6 Na1 O9 130.82(7) . 3
O3 Na1 O13 80.04(19) 1_545 .
O13B Na1 O13 14.29(19) . .
O6 Na1 O13 112.30(14) . .
O9 Na1 O13 79.84(18) 3 .
O3 Na1 O12 95.06(7) 1_545 .
O13B Na1 O12 148.48(16) . .
O6 Na1 O12 112.24(6) . .
O9 Na1 O12 79.35(6) 3 .
O13 Na1 O12 134.19(14) . .
O3 Na1 O5 122.50(7) 1_545 .
O13B Na1 O5 130.7(2) . .
O6 Na1 O5 50.51(5) . .
O9 Na1 O5 90.08(7) 3 .
O13 Na1 O5 142.54(16) . .
O12 Na1 O5 77.55(6) . .
O3 Na1 O14B 88.14(16) 1_545 .
O13B Na1 O14B 84.11(19) . .
O6 Na1 O14B 170.48(16) . .
O9 Na1 O14B 58.33(16) 3 .
O13 Na1 O14B 69.86(18) . .
O12 Na1 O14B 64.45(13) . .
O5 Na1 O14B 133.40(14) . .
O3 Na1 C1 101.00(8) 1_545 .
O13B Na1 C1 116.77(16) . .
O6 Na1 C1 23.89(6) . .
O9 Na1 C1 113.59(8) 3 .
O13 Na1 C1 131.04(14) . .
O12 Na1 C1 94.71(6) . .
O5 Na1 C1 26.78(6) . .
O14B Na1 C1 158.11(13) . .
O3 Na1 O14 73.94(10) 1_545 .
O13B Na1 O14 89.05(19) . .
O6 Na1 O14 154.59(10) . .
O9 Na1 O14 73.63(10) 3 .
O13 Na1 O14 75.02(16) . .
O12 Na1 O14 60.09(9) . .
O5 Na1 O14 136.47(10) . .
O14B Na1 O14 15.90(14) . .
C1 Na1 O14 152.99(9) . .
O3 Na1 Na3 79.82(7) 1_545 .
O13B Na1 Na3 43.75(16) . .
O6 Na1 Na3 140.39(8) . .
O9 Na1 Na3 68.82(7) 3 .
O13 Na1 Na3 29.45(14) . .
O12 Na1 Na3 104.74(7) . .
O5 Na1 Na3 157.56(6) . .
O14B Na1 Na3 40.55(13) . .
C1 Na1 Na3 160.42(7) . .
O14 Na1 Na3 46.27(10) . .
O3 Na1 Na2 95.18(7) 1_545 .
O13B Na1 Na2 57.51(15) . .
O6 Na1 Na2 155.69(6) . .
O9 Na1 Na2 51.30(7) 3 .
O13 Na1 Na2 44.01(14) . .
O12 Na1 Na2 92.07(5) . .
O5 Na1 Na2 141.36(6) . .
O14B Na1 Na2 29.23(13) . .
C1 Na1 Na2 161.81(6) . .
O14 Na1 Na2 41.19(8) . .
Na3 Na1 Na2 19.19(5) . .
O4 B1 O1 113.71(19) . .
O4 B1 O5 105.2(2) . .
O1 B1 O5 112.94(19) . .
O4 B1 O2 113.98(18) . .
O1 B1 O2 104.3(2) . .
O5 B1 O2 106.71(18) . .
O7 B2 O10 113.7(2) . .
O7 B2 O11 113.91(18) . .
O10 B2 O11 104.41(19) . .
O7 B2 O8 104.39(19) . .
O10 B2 O8 113.98(19) . .
O11 B2 O8 106.5(2) . .
O7 B2 Na3 59.68(14) . 3_455
O10 B2 Na3 55.93(14) . 3_455
O11 B2 Na3 113.47(15) . 3_455
O8 B2 Na3 140.01(16) . 3_455
C18B O1 B1 112.2(6) . .
C18B O1 C18 5.7(14) . .
B1 O1 C18 107.6(6) . .
C18B O1 Na2 108.3(5) . 3_455
B1 O1 Na2 133.27(17) . 3_455
C18 O1 Na2 111.2(6) . 3_455
C18B O1 Na3 135.0(5) . 3_455
B1 O1 Na3 108.30(17) . 3_455
C18 O1 Na3 137.4(6) . 3_455
Na2 O1 Na3 26.83(8) 3_455 3_455
C17 O2 B1 110.82(18) . .
C17 O3 Na1 158.31(19) . 1_565
C2 O4 B1 110.48(17) . .
C1 O5 B1 109.37(17) . .
C1 O5 Na1 83.06(12) . .
B1 O5 Na1 167.28(14) . .
C1 O6 Na1 102.83(14) . .
C26 O7 B2 110.39(19) . .
C26 O7 Na3 141.83(15) . 3_455
B2 O7 Na3 88.60(15) . 3_455
C25 O8 B2 110.24(19) . .
C25 O9 Na1 147.33(18) . 3_445
C25 O9 Na2 118.51(17) . 3_445
Na1 O9 Na2 84.17(8) 3_445 3_445
C10 O10 B2 109.35(17) . .
C10 O10 Na3 121.93(15) . 3_455
B2 O10 Na3 92.32(17) . 3_455
C10 O10 Na2 105.51(14) . 3_455
B2 O10 Na2 117.78(16) . 3_455
Na3 O10 Na2 25.87(8) 3_455 3_455
C9 O11 B2 109.91(17) . .
C9 O12 Na1 113.61(15) . .
O14 Na2 O15 95.3(2) . .
O14 Na2 O1 168.65(16) . 3_545
O15 Na2 O1 90.86(15) . 3_545
O14 Na2 O13 90.7(2) . .
O15 Na2 O13 157.2(2) . .
O1 Na2 O13 87.3(2) 3_545 .
O14 Na2 O10 79.68(12) . 3_545
O15 Na2 O10 100.79(17) . 3_545
O1 Na2 O10 89.80(8) 3_545 3_545
O13 Na2 O10 101.9(2) . 3_545
O14 Na2 O9 81.69(12) . 3
O15 Na2 O9 83.91(17) . 3
O1 Na2 O9 108.52(9) 3_545 3
O13 Na2 O9 75.22(19) . 3
O10 Na2 O9 161.12(9) 3_545 3
O14 Na2 Na1 59.14(13) . .
O15 Na2 Na1 121.90(16) . .
O1 Na2 Na1 124.73(8) 3_545 .
O13 Na2 Na1 44.93(19) . .
O10 Na2 Na1 120.83(8) 3_545 .
O9 Na2 Na1 44.53(5) 3 .
Na2 O13 Na1 91.1(2) . .
Na2 O14 Na1 79.67(14) . .
O14B Na3 O10 90.2(2) . 3_545
O14B Na3 O13B 101.3(3) . .
O10 Na3 O13B 153.6(3) 3_545 .
O14B Na3 O7 126.3(2) . 3_545
O10 Na3 O7 62.71(8) 3_545 3_545
O13B Na3 O7 91.7(3) . 3_545
O14B Na3 O1 117.8(2) . 3_545
O10 Na3 O1 94.63(10) 3_545 3_545
O13B Na3 O1 100.6(2) . 3_545
O7 Na3 O1 110.31(11) 3_545 3_545
O14B Na3 B2 114.5(2) . 3_545
O10 Na3 B2 31.75(8) 3_545 3_545
O13B Na3 B2 123.3(3) . 3_545
O7 Na3 B2 31.72(8) 3_545 3_545
O1 Na3 B2 99.50(10) 3_545 3_545
O14B Na3 Na1 58.46(15) . .
O10 Na3 Na1 138.61(10) 3_545 .
O13B Na3 Na1 43.1(2) . .
O7 Na3 Na1 112.34(10) 3_545 .
O1 Na3 Na1 122.78(9) 3_545 .
B2 Na3 Na1 135.95(10) 3_545 .
Na1 O13B Na3 93.1(3) . .
Na3 O14B Na1 81.0(2) . .
O6 C1 O5 122.9(2) . .
O6 C1 C2 127.1(2) . .
O5 C1 C2 110.00(19) . .
O6 C1 Na1 53.28(12) . .
O5 C1 Na1 70.16(11) . .
C2 C1 Na1 171.72(14) . .
O4 C2 C3 113.52(18) . .
O4 C2 C1 104.20(18) . .
C3 C2 C1 112.70(17) . .
O4 C2 H2A 108.7 . .
C3 C2 H2A 108.7 . .
C1 C2 H2A 108.7 . .
C4 C3 C8 118.9(2) . .
C4 C3 C2 120.3(2) . .
C8 C3 C2 120.7(2) . .
C3 C4 C5 120.4(3) . .
C3 C4 H4A 119.8 . .
C5 C4 H4A 119.8 . .
C6 C5 C4 120.3(3) . .
C6 C5 H5A 119.8 . .
C4 C5 H5A 119.8 . .
C5 C6 C7 119.6(2) . .
C5 C6 H6A 120.2 . .
C7 C6 H6A 120.2 . .
C6 C7 C8 120.3(3) . .
C6 C7 H7A 119.8 . .
C8 C7 H7A 119.8 . .
C7 C8 C3 120.4(2) . .
C7 C8 H8A 119.8 . .
C3 C8 H8A 119.8 . .
O12 C9 O11 124.4(2) . .
O12 C9 C10 125.6(2) . .
O11 C9 C10 109.98(17) . .
O10 C10 C11 113.21(18) . .
O10 C10 C9 103.68(17) . .
C11 C10 C9 111.61(19) . .
O10 C10 H10A 109.4 . .
C11 C10 H10A 109.4 . .
C9 C10 H10A 109.4 . .
C16 C11 C12 117.8(3) . .
C16 C11 C10 122.0(2) . .
C12 C11 C10 120.2(2) . .
C11 C12 C13 120.5(3) . .
C11 C12 H12A 119.7 . .
C13 C12 H12A 119.7 . .
C14 C13 C12 120.4(3) . .
C14 C13 H13A 119.8 . .
C12 C13 H13A 119.8 . .
C15 C14 C13 119.4(4) . .
C15 C14 H14A 120.3 . .
C13 C14 H14A 120.3 . .
C14 C15 C16 120.4(4) . .
C14 C15 H15C 119.8 . .
C16 C15 H15C 119.8 . .
C11 C16 C15 121.5(3) . .
C11 C16 H16A 119.3 . .
C15 C16 H16A 119.3 . .
O3 C17 O2 124.1(2) . .
O3 C17 C18 124.9(6) . .
O2 C17 C18 111.0(6) . .
O3 C17 C18B 127.6(7) . .
O2 C17 C18B 108.3(7) . .
C18 C17 C18B 4.0(12) . .
C19 C18 C17 120.2(12) . .
C19 C18 O1 103.9(12) . .
C17 C18 O1 106.1(8) . .
C19 C18 H18A 108.7 . .
C17 C18 H18A 108.7 . .
O1 C18 H18A 108.7 . .
C20 C19 C24 120.0 . .
C20 C19 C18 121.3(7) . .
C24 C19 C18 117.0(7) . .
C19 C20 C21 120.0 . .
C19 C20 H20A 120.0 . .
C21 C20 H20A 120.0 . .
C22 C21 C20 120.0 . .
C22 C21 H21A 120.0 . .
C20 C21 H21A 120.0 . .
C21 C22 C23 120.0 . .
C21 C22 H22A 120.0 . .
C23 C22 H22A 120.0 . .
C24 C23 C22 120.0 . .
C24 C23 H23A 120.0 . .
C22 C23 H23A 120.0 . .
C23 C24 C19 120.0 . .
C23 C24 H24A 120.0 . .
C19 C24 H24A 120.0 . .
O1 C18B C17 104.0(10) . .
O1 C18B C19B 120.5(14) . .
C17 C18B C19B 101.5(10) . .
O1 C18B H18B 110.0 . .
C17 C18B H18B 110.0 . .
C19B C18B H18B 110.0 . .
C20B C19B C24B 120.0 . .
C20B C19B C18B 121.9(6) . .
C24B C19B C18B 117.7(7) . .
C19B C20B C21B 120.0 . .
C19B C20B H20B 120.0 . .
C21B C20B H20B 120.0 . .
C22B C21B C20B 120.0 . .
C22B C21B H21B 120.0 . .
C20B C21B H21B 120.0 . .
C21B C22B C23B 120.0 . .
C21B C22B H22B 120.0 . .
C23B C22B H22B 120.0 . .
C22B C23B C24B 120.0 . .
C22B C23B H23B 120.0 . .
C24B C23B H23B 120.0 . .
C23B C24B C19B 120.0 . .
C23B C24B H24B 120.0 . .
C19B C24B H24B 120.0 . .
O9 C25 O8 123.8(2) . .
O9 C25 C26 126.4(2) . .
O8 C25 C26 109.7(2) . .
O7 C26 C27 113.98(18) . .
O7 C26 C25 104.92(19) . .
C27 C26 C25 108.7(2) . .
O7 C26 H26A 109.7 . .
C27 C26 H26A 109.7 . .
C25 C26 H26A 109.7 . .
C28 C27 C32 119.1(2) . .
C28 C27 C26 119.8(2) . .
C32 C27 C26 120.7(2) . .
C27 C28 C29 120.3(2) . .
C27 C28 H28A 119.9 . .
C29 C28 H28A 119.9 . .
C28 C29 C30 119.9(2) . .
C28 C29 H29A 120.0 . .
C30 C29 H29A 120.0 . .
C31 C30 C29 119.8(3) . .
C31 C30 H30A 120.1 . .
C29 C30 H30A 120.1 . .
C32 C31 C30 120.1(2) . .
C32 C31 H31A 119.9 . .
C30 C31 H31A 119.9 . .
C31 C32 C27 120.7(2) . .
C31 C32 H32A 119.7 . .
C27 C32 H32A 119.7 . .

loop_
_geom_bond_atom_site_label_1
_geom_bond_atom_site_label_2
_geom_bond_distance
_geom_bond_site_symmetry_2
Na1 O3 2.309(2) 1_545
Na1 O13B 2.311(9) .
Na1 O6 2.3960(18) .
Na1 O9 2.4376(19) 3
Na1 O13 2.443(8) .
Na1 O12 2.4966(18) .
Na1 O5 2.7616(18) .
Na1 O14B 2.913(6) .
Na1 C1 2.914(2) .
Na1 O14 3.018(5) .
Na1 Na3 3.376(2) .
Na1 Na2 3.458(2) .
B1 O4 1.430(3) .
B1 O1 1.456(3) .
B1 O5 1.498(3) .
B1 O2 1.499(3) .
B2 O7 1.440(3) .
B2 O10 1.441(3) .
B2 O11 1.492(3) .
B2 O8 1.511(3) .
B2 Na3 2.737(4) 3_455
O1 C18B 1.371(19) .
O1 C18 1.478(16) .
O1 Na2 2.370(2) 3_455
O1 Na3 2.515(3) 3_455
O2 C17 1.314(3) .
O3 C17 1.217(3) .
O3 Na1 2.309(2) 1_565
O4 C2 1.424(3) .
O5 C1 1.323(3) .
O6 C1 1.210(3) .
O7 C26 1.421(3) .
O7 Na3 2.363(3) 3_455
O8 C25 1.315(3) .
O9 C25 1.210(3) .
O9 Na1 2.4376(19) 3_445
O9 Na2 2.713(3) 3_445
O10 C10 1.416(3) .
O10 Na3 2.269(3) 3_455
O10 Na2 2.611(3) 3_455
O11 C9 1.303(3) .
O12 C9 1.219(2) .
Na2 O14 2.315(4) .
Na2 O15 2.361(6) .
Na2 O1 2.370(2) 3_545
Na2 O13 2.403(6) .
Na2 O10 2.611(3) 3_545
Na2 O9 2.713(3) 3
Na3 O14B 2.222(7) .
Na3 O10 2.269(3) 3_545
Na3 O13B 2.338(7) .
Na3 O7 2.363(3) 3_545
Na3 O1 2.515(3) 3_545
Na3 B2 2.737(4) 3_545
C1 C2 1.520(3) .
C2 C3 1.512(3) .
C2 H2A 0.9800 .
C3 C4 1.381(4) .
C3 C8 1.391(3) .
C4 C5 1.387(4) .
C4 H4A 0.9300 .
C5 C6 1.377(4) .
C5 H5A 0.9300 .
C6 C7 1.379(4) .
C6 H6A 0.9300 .
C7 C8 1.380(3) .
C7 H7A 0.9300 .
C8 H8A 0.9300 .
C9 C10 1.523(3) .
C10 C11 1.510(4) .
C10 H10A 0.9800 .
C11 C16 1.371(4) .
C11 C12 1.384(4) .
C12 C13 1.386(5) .
C12 H12A 0.9300 .
C13 C14 1.372(6) .
C13 H13A 0.9300 .
C14 C15 1.353(5) .
C14 H14A 0.9300 .
C15 C16 1.384(5) .
C15 H15C 0.9300 .
C16 H16A 0.9300 .
C17 C18 1.445(17) .
C17 C18B 1.588(16) .
C18 C19 1.440(18) .
C18 H18A 0.9800 .
C19 C20 1.3900 .
C19 C24 1.3900 .
C20 C21 1.3900 .
C20 H20A 0.9300 .
C21 C22 1.3900 .
C21 H21A 0.9300 .
C22 C23 1.3900 .
C22 H22A 0.9300 .
C23 C24 1.3900 .
C23 H23A 0.9300 .
C24 H24A 0.9300 .
C18B C19B 1.66(2) .
C18B H18B 0.9800 .
C19B C20B 1.3900 .
C19B C24B 1.3900 .
C20B C21B 1.3900 .
C20B H20B 0.9300 .
C21B C22B 1.3900 .
C21B H21B 0.9300 .
C22B C23B 1.3900 .
C22B H22B 0.9300 .
C23B C24B 1.3900 .
C23B H23B 0.9300 .
C24B H24B 0.9300 .
C25 C26 1.517(4) .
C26 C27 1.508(3) .
C26 H26A 0.9800 .
C27 C28 1.383(3) .
C27 C32 1.392(3) .
C28 C29 1.386(4) .
C28 H28A 0.9300 .
C29 C30 1.390(4) .
C29 H29A 0.9300 .
C30 C31 1.377(4) .
C30 H30A 0.9300 .
C31 C32 1.374(3) .
C31 H31A 0.9300 .
C32 H32A 0.9300 .

loop_
_geom_torsion_atom_site_label_1
_geom_torsion_atom_site_label_2
_geom_torsion_atom_site_label_3
_geom_torsion_atom_site_label_4
_geom_torsion
_geom_torsion_site_symmetry_1
_geom_torsion_site_symmetry_4
O4 B1 O1 C18B -131.1(9) . .
O5 B1 O1 C18B 109.1(9) . .
O2 B1 O1 C18B -6.3(9) . .
O4 B1 O1 C18 -127.6(8) . .
O5 B1 O1 C18 112.6(8) . .
O2 B1 O1 C18 -2.8(8) . .
O4 B1 O1 Na2 17.3(3) . 3_455
O5 B1 O1 Na2 -102.4(2) . 3_455
O2 B1 O1 Na2 142.10(17) . 3_455
O4 B1 O1 Na3 29.0(2) . 3_455
O5 B1 O1 Na3 -90.8(2) . 3_455
O2 B1 O1 Na3 153.74(14) . 3_455
O4 B1 O2 C17 129.4(2) . .
O1 B1 O2 C17 4.8(3) . .
O5 B1 O2 C17 -114.9(2) . .
O1 B1 O4 C2 -132.3(2) . .
O5 B1 O4 C2 -8.2(2) . .
O2 B1 O4 C2 108.3(2) . .
O4 B1 O5 C1 8.8(2) . .
O1 B1 O5 C1 133.4(2) . .
O2 B1 O5 C1 -112.62(19) . .
O4 B1 O5 Na1 -158.5(5) . .
O1 B1 O5 Na1 -33.9(7) . .
O2 B1 O5 Na1 80.1(6) . .
O3 Na1 O5 C1 -40.54(13) 1_545 .
O13B Na1 O5 C1 67.2(3) . .
O6 Na1 O5 C1 4.55(11) . .
O9 Na1 O5 C1 152.31(11) 3 .
O13 Na1 O5 C1 79.1(3) . .
O12 Na1 O5 C1 -128.62(12) . .
O14B Na1 O5 C1 -163.9(2) . .
O14 Na1 O5 C1 -141.75(16) . .
Na3 Na1 O5 C1 132.9(2) . .
Na2 Na1 O5 C1 153.91(12) . .
O3 Na1 O5 B1 127.4(6) 1_545 .
O13B Na1 O5 B1 -124.8(7) . .
O6 Na1 O5 B1 172.5(6) . .
O9 Na1 O5 B1 -39.8(6) 3 .
O13 Na1 O5 B1 -113.0(7) . .
O12 Na1 O5 B1 39.3(6) . .
O14B Na1 O5 B1 4.0(7) . .
C1 Na1 O5 B1 167.9(7) . .
O14 Na1 O5 B1 26.2(7) . .
Na3 Na1 O5 B1 -59.2(7) . .
Na2 Na1 O5 B1 -38.2(6) . .
O3 Na1 O6 C1 137.96(14) 1_545 .
O13B Na1 O6 C1 -142.2(3) . .
O9 Na1 O6 C1 -49.88(16) 3 .
O13 Na1 O6 C1 -145.7(2) . .
O12 Na1 O6 C1 45.25(15) . .
O5 Na1 O6 C1 -5.06(12) . .
O14B Na1 O6 C1 113.0(8) . .
O14 Na1 O6 C1 112.0(3) . .
Na3 Na1 O6 C1 -157.04(13) . .
Na2 Na1 O6 C1 -134.44(17) . .
O10 B2 O7 C26 -130.84(19) . .
O11 B2 O7 C26 109.7(2) . .
O8 B2 O7 C26 -6.1(2) . .
Na3 B2 O7 C26 -146.08(17) 3_455 .
O10 B2 O7 Na3 15.24(18) . 3_455
O11 B2 O7 Na3 -104.20(19) . 3_455
O8 B2 O7 Na3 140.02(16) . 3_455
O7 B2 O8 C25 3.7(2) . .
O10 B2 O8 C25 128.2(2) . .
O11 B2 O8 C25 -117.2(2) . .
Na3 B2 O8 C25 63.3(3) 3_455 .
O7 B2 O10 C10 -141.01(19) . .
O11 B2 O10 C10 -16.3(2) . .
O8 B2 O10 C10 99.5(2) . .
Na3 B2 O10 C10 -125.11(18) 3_455 .
O7 B2 O10 Na3 -15.89(19) . 3_455
O11 B2 O10 Na3 108.82(17) . 3_455
O8 B2 O10 Na3 -135.36(19) . 3_455
O7 B2 O10 Na2 -20.7(2) . 3_455
O11 B2 O10 Na2 104.06(18) . 3_455
O8 B2 O10 Na2 -140.11(17) . 3_455
Na3 B2 O10 Na2 -4.76(9) 3_455 3_455
O7 B2 O11 C9 134.7(2) . .
O10 B2 O11 C9 10.1(2) . .
O8 B2 O11 C9 -110.78(19) . .
Na3 B2 O11 C9 68.9(2) 3_455 .
O3 Na1 O12 C9 -69.90(16) 1_545 .
O13B Na1 O12 C9 -151.0(5) . .
O6 Na1 O12 C9 14.83(18) . .
O9 Na1 O12 C9 144.76(17) 3 .
O13 Na1 O12 C9 -150.9(3) . .
O5 Na1 O12 C9 52.29(16) . .
O14B Na1 O12 C9 -155.4(2) . .
C1 Na1 O12 C9 31.61(17) . .
O14 Na1 O12 C9 -138.11(19) . .
Na3 Na1 O12 C9 -150.69(15) . .
Na2 Na1 O12 C9 -165.29(16) . .
O3 Na1 Na2 O14 -58.31(16) 1_545 .
O13B Na1 Na2 O14 -134.3(3) . .
O6 Na1 Na2 O14 -143.3(2) . .
O9 Na1 Na2 O14 111.55(16) 3 .
O13 Na1 Na2 O14 -128.2(3) . .
O12 Na1 Na2 O14 36.97(15) . .
O5 Na1 Na2 O14 109.49(16) . .
O14B Na1 Na2 O14 18.5(3) . .
C1 Na1 Na2 O14 148.9(2) . .
Na3 Na1 Na2 O14 -95.2(2) . .
O3 Na1 Na2 O15 -134.07(18) 1_545 .
O13B Na1 Na2 O15 150.0(3) . .
O6 Na1 Na2 O15 140.9(2) . .
O9 Na1 Na2 O15 35.78(17) 3 .
O13 Na1 Na2 O15 156.0(3) . .
O12 Na1 Na2 O15 -38.80(18) . .
O5 Na1 Na2 O15 33.7(2) . .
O14B Na1 Na2 O15 -57.3(3) . .
C1 Na1 Na2 O15 73.1(3) . .
O14 Na1 Na2 O15 -75.8(2) . .
Na3 Na1 Na2 O15 -170.9(2) . .
O3 Na1 Na2 O1 108.98(12) 1_545 3_545
O13B Na1 Na2 O1 33.0(3) . 3_545
O6 Na1 Na2 O1 24.0(2) . 3_545
O9 Na1 Na2 O1 -81.16(12) 3 3_545
O13 Na1 Na2 O1 39.1(3) . 3_545
O12 Na1 Na2 O1 -155.75(12) . 3_545
O5 Na1 Na2 O1 -83.22(14) . 3_545
O14B Na1 Na2 O1 -174.3(4) . 3_545
C1 Na1 Na2 O1 -43.8(3) . 3_545
O14 Na1 Na2 O1 167.3(2) . 3_545
Na3 Na1 Na2 O1 72.14(18) . 3_545
O3 Na1 Na2 O13 69.9(3) 1_545 .
O13B Na1 Na2 O13 -6.1(5) . .
O6 Na1 Na2 O13 -15.1(3) . .
O9 Na1 Na2 O13 -120.3(3) 3 .
O12 Na1 Na2 O13 165.2(3) . .
O5 Na1 Na2 O13 -122.3(3) . .
O14B Na1 Na2 O13 146.6(4) . .
C1 Na1 Na2 O13 -82.9(3) . .
O14 Na1 Na2 O13 128.2(3) . .
Na3 Na1 Na2 O13 33.0(3) . .
O3 Na1 Na2 O10 -5.15(10) 1_545 3_545
O13B Na1 Na2 O10 -81.1(3) . 3_545
O6 Na1 Na2 O10 -90.16(17) . 3_545
O9 Na1 Na2 O10 164.71(12) 3 3_545
O13 Na1 Na2 O10 -75.0(3) . 3_545
O12 Na1 Na2 O10 90.12(9) . 3_545
O5 Na1 Na2 O10 162.65(8) . 3_545
O14B Na1 Na2 O10 71.6(3) . 3_545
C1 Na1 Na2 O10 -157.97(19) . 3_545
O14 Na1 Na2 O10 53.16(16) . 3_545
Na3 Na1 Na2 O10 -41.99(15) . 3_545
O3 Na1 Na2 O9 -169.86(8) 1_545 3
O13B Na1 Na2 O9 114.2(3) . 3
O6 Na1 Na2 O9 105.13(16) . 3
O13 Na1 Na2 O9 120.3(3) . 3
O12 Na1 Na2 O9 -74.59(7) . 3
O5 Na1 Na2 O9 -2.06(10) . 3
O14B Na1 Na2 O9 -93.1(3) . 3
C1 Na1 Na2 O9 37.3(2) . 3
O14 Na1 Na2 O9 -111.55(16) . 3
Na3 Na1 Na2 O9 153.30(18) . 3
O14 Na2 O13 Na1 42.4(2) . .
O15 Na2 O13 Na1 -62.9(7) . .
O1 Na2 O13 Na1 -148.74(19) 3_545 .
O10 Na2 O13 Na1 122.03(17) 3_545 .
O9 Na2 O13 Na1 -38.78(15) 3 .
O3 Na1 O13 Na2 -108.3(2) 1_545 .
O13B Na1 O13 Na2 158.8(18) . .
O6 Na1 O13 Na2 173.33(13) . .
O9 Na1 O13 Na2 43.22(17) 3 .
O12 Na1 O13 Na2 -20.9(4) . .
O5 Na1 O13 Na2 119.83(18) . .
O14B Na1 O13 Na2 -16.6(2) . .
C1 Na1 O13 Na2 155.74(11) . .
O14 Na1 O13 Na2 -32.40(17) . .
Na3 Na1 O13 Na2 -21.38(18) . .
O15 Na2 O14 Na1 124.27(18) . .
O1 Na2 O14 Na1 -113.3(8) 3_545 .
O13 Na2 O14 Na1 -33.7(2) . .
O10 Na2 O14 Na1 -135.69(11) 3_545 .
O9 Na2 O14 Na1 41.23(8) 3 .
O3 Na1 O14 Na2 118.14(14) 1_545 .
O13B Na1 O14 Na2 37.2(3) . .
O6 Na1 O14 Na2 145.04(18) . .
O9 Na1 O14 Na2 -49.16(12) 3 .
O13 Na1 O14 Na2 34.4(2) . .
O12 Na1 O14 Na2 -136.11(16) . .
O5 Na1 O14 Na2 -121.28(12) . .
O14B Na1 O14 Na2 -34.4(6) . .
C1 Na1 O14 Na2 -159.18(16) . .
Na3 Na1 O14 Na2 26.94(8) . .
O3 Na1 Na3 O14B -99.2(2) 1_545 .
O13B Na1 Na3 O14B 173.2(4) . .
O6 Na1 Na3 O14B -165.3(3) . .
O9 Na1 Na3 O14B 65.6(2) 3 .
O13 Na1 Na3 O14B 173.1(5) . .
O12 Na1 Na3 O14B -6.5(3) . .
O5 Na1 Na3 O14B 86.5(3) . .
C1 Na1 Na3 O14B 166.6(3) . .
O14 Na1 Na3 O14B -21.7(2) . .
Na2 Na1 Na3 O14B 43.5(3) . .
O3 Na1 Na3 O10 -52.8(2) 1_545 3_545
O13B Na1 Na3 O10 -140.4(4) . 3_545
O6 Na1 Na3 O10 -118.9(2) . 3_545
O9 Na1 Na3 O10 112.0(2) 3 3_545
O13 Na1 Na3 O10 -140.5(4) . 3_545
O12 Na1 Na3 O10 39.8(2) . 3_545
O5 Na1 Na3 O10 132.88(16) . 3_545
O14B Na1 Na3 O10 46.4(3) . 3_545
C1 Na1 Na3 O10 -147.0(2) . 3_545
O14 Na1 Na3 O10 24.7(2) . 3_545
Na2 Na1 Na3 O10 89.9(3) . 3_545
O3 Na1 Na3 O13B 87.7(4) 1_545 .
O6 Na1 Na3 O13B 21.6(4) . .
O9 Na1 Na3 O13B -107.6(4) 3 .
O13 Na1 Na3 O13B -0.1(7) . .
O12 Na1 Na3 O13B -179.7(4) . .
O5 Na1 Na3 O13B -86.7(4) . .
O14B Na1 Na3 O13B -173.2(4) . .
C1 Na1 Na3 O13B -6.6(4) . .
O14 Na1 Na3 O13B 165.1(4) . .
Na2 Na1 Na3 O13B -129.7(4) . .
O3 Na1 Na3 O7 20.77(10) 1_545 3_545
O13B Na1 Na3 O7 -66.9(4) . 3_545
O6 Na1 Na3 O7 -45.34(15) . 3_545
O9 Na1 Na3 O7 -174.49(12) 3 3_545
O13 Na1 Na3 O7 -67.0(4) . 3_545
O12 Na1 Na3 O7 113.37(11) . 3_545
O5 Na1 Na3 O7 -153.59(14) . 3_545
O14B Na1 Na3 O7 119.9(3) . 3_545
C1 Na1 Na3 O7 -73.5(2) . 3_545
O14 Na1 Na3 O7 98.23(16) . 3_545
Na2 Na1 Na3 O7 163.4(2) . 3_545
O3 Na1 Na3 O1 156.09(15) 1_545 3_545
O13B Na1 Na3 O1 68.4(4) . 3_545
O6 Na1 Na3 O1 89.98(17) . 3_545
O9 Na1 Na3 O1 -39.17(13) 3 3_545
O13 Na1 Na3 O1 68.4(4) . 3_545
O12 Na1 Na3 O1 -111.31(14) . 3_545
O5 Na1 Na3 O1 -18.3(3) . 3_545
O14B Na1 Na3 O1 -104.8(3) . 3_545
C1 Na1 Na3 O1 61.9(3) . 3_545
O14 Na1 Na3 O1 -126.5(2) . 3_545
Na2 Na1 Na3 O1 -61.27(15) . 3_545
O3 Na1 Na3 B2 -5.35(17) 1_545 3_545
O13B Na1 Na3 B2 -93.0(4) . 3_545
O6 Na1 Na3 B2 -71.5(2) . 3_545
O9 Na1 Na3 B2 159.38(19) 3 3_545
O13 Na1 Na3 B2 -93.1(4) . 3_545
O12 Na1 Na3 B2 87.25(18) . 3_545
O5 Na1 Na3 B2 -179.71(13) . 3_545
O14B Na1 Na3 B2 93.8(3) . 3_545
C1 Na1 Na3 B2 -99.6(2) . 3_545
O14 Na1 Na3 B2 72.1(2) . 3_545
Na2 Na1 Na3 B2 137.3(3) . 3_545
O3 Na1 O13B Na3 -84.6(3) 1_545 .
O6 Na1 O13B Na3 -166.3(2) . .
O9 Na1 O13B Na3 63.0(3) 3 .
O13 Na1 O13B Na3 0.1(14) . .
O12 Na1 O13B Na3 0.5(7) . .
O5 Na1 O13B Na3 149.81(14) . .
O14B Na1 O13B Na3 4.4(3) . .
C1 Na1 O13B Na3 177.54(16) . .
O14 Na1 O13B Na3 -10.7(3) . .
Na2 Na1 O13B Na3 17.45(13) . .
O14B Na3 O13B Na1 -5.9(4) . .
O10 Na3 O13B Na1 108.5(5) 3_545 .
O7 Na3 O13B Na1 121.7(3) 3_545 .
O1 Na3 O13B Na1 -127.3(3) 3_545 .
B2 Na3 O13B Na1 123.8(2) 3_545 .
O10 Na3 O14B Na1 -151.40(15) 3_545 .
O13B Na3 O14B Na1 4.7(3) . .
O7 Na3 O14B Na1 -95.9(2) 3_545 .
O1 Na3 O14B Na1 113.26(15) 3_545 .
B2 Na3 O14B Na1 -130.30(14) 3_545 .
O3 Na1 O14B Na3 76.5(2) 1_545 .
O13B Na1 O14B Na3 -4.7(3) . .
O6 Na1 O14B Na3 101.3(8) . .
O9 Na1 O14B Na3 -93.9(2) 3 .
O13 Na1 O14B Na3 -3.6(2) . .
O12 Na1 O14B Na3 173.0(3) . .
O5 Na1 O14B Na3 -148.37(12) . .
C1 Na1 O14B Na3 -168.0(3) . .
O14 Na1 O14B Na3 102.8(7) . .
Na2 Na1 O14B Na3 -27.61(15) . .
Na1 O6 C1 O5 9.7(2) . .
Na1 O6 C1 C2 -169.65(18) . .
B1 O5 C1 O6 174.5(2) . .
Na1 O5 C1 O6 -8.29(19) . .
B1 O5 C1 C2 -6.0(2) . .
Na1 O5 C1 C2 171.19(15) . .
B1 O5 C1 Na1 -177.20(15) . .
O3 Na1 C1 O6 -42.64(14) 1_545 .
O13B Na1 C1 O6 42.8(3) . .
O9 Na1 C1 O6 140.84(13) 3 .
O13 Na1 C1 O6 43.7(3) . .
O12 Na1 C1 O6 -138.73(14) . .
O5 Na1 C1 O6 171.3(2) . .
O14B Na1 C1 O6 -155.9(4) . .
O14 Na1 C1 O6 -118.8(3) . .
Na3 Na1 C1 O6 47.9(3) . .
Na2 Na1 C1 O6 109.8(2) . .
O3 Na1 C1 O5 146.05(11) 1_545 .
O13B Na1 C1 O5 -128.5(3) . .
O6 Na1 C1 O5 -171.3(2) . .
O9 Na1 C1 O5 -30.47(13) 3 .
O13 Na1 C1 O5 -127.6(3) . .
O12 Na1 C1 O5 49.96(11) . .
O14B Na1 C1 O5 32.8(5) . .
O14 Na1 C1 O5 69.9(3) . .
Na3 Na1 C1 O5 -123.4(2) . .
Na2 Na1 C1 O5 -61.6(2) . .
O3 Na1 C1 C2 53.4(12) 1_545 .
O13B Na1 C1 C2 138.9(12) . .
O6 Na1 C1 C2 96.0(12) . .
O9 Na1 C1 C2 -123.1(12) 3 .
O13 Na1 C1 C2 139.7(12) . .
O12 Na1 C1 C2 -42.7(12) . .
O5 Na1 C1 C2 -92.6(12) . .
O14B Na1 C1 C2 -59.9(13) . .
O14 Na1 C1 C2 -22.8(13) . .
Na3 Na1 C1 C2 143.9(11) . .
Na2 Na1 C1 C2 -154.2(11) . .
B1 O4 C2 C3 -118.2(2) . .
B1 O4 C2 C1 4.8(2) . .
O6 C1 C2 O4 -179.6(2) . .
O5 C1 C2 O4 0.9(2) . .
Na1 C1 C2 O4 90.6(12) . .
O6 C1 C2 C3 -56.1(3) . .
O5 C1 C2 C3 124.4(2) . .
Na1 C1 C2 C3 -145.9(11) . .
O4 C2 C3 C4 -135.9(2) . .
C1 C2 C3 C4 106.0(3) . .
O4 C2 C3 C8 46.4(3) . .
C1 C2 C3 C8 -71.8(3) . .
C8 C3 C4 C5 0.2(4) . .
C2 C3 C4 C5 -177.5(2) . .
C3 C4 C5 C6 -0.6(5) . .
C4 C5 C6 C7 0.4(5) . .
C5 C6 C7 C8 0.0(4) . .
C6 C7 C8 C3 -0.3(4) . .
C4 C3 C8 C7 0.2(4) . .
C2 C3 C8 C7 178.0(2) . .
Na1 O12 C9 O11 24.9(3) . .
Na1 O12 C9 C10 -155.28(18) . .
B2 O11 C9 O12 179.3(2) . .
B2 O11 C9 C10 -0.5(2) . .
B2 O10 C10 C11 -105.3(2) . .
Na3 O10 C10 C11 149.05(18) 3_455 .
Na2 O10 C10 C11 127.08(17) 3_455 .
B2 O10 C10 C9 15.8(2) . .
Na3 O10 C10 C9 -89.8(2) 3_455 .
Na2 O10 C10 C9 -111.80(15) 3_455 .
O12 C9 C10 O10 170.7(2) . .
O11 C9 C10 O10 -9.4(2) . .
O12 C9 C10 C11 -67.1(3) . .
O11 C9 C10 C11 112.8(2) . .
O10 C10 C11 C16 17.1(3) . .
C9 C10 C11 C16 -99.4(3) . .
O10 C10 C11 C12 -165.5(2) . .
C9 C10 C11 C12 77.9(3) . .
C16 C11 C12 C13 0.0(5) . .
C10 C11 C12 C13 -177.5(3) . .
C11 C12 C13 C14 0.6(6) . .
C12 C13 C14 C15 -0.7(8) . .
C13 C14 C15 C16 0.2(8) . .
C12 C11 C16 C15 -0.5(5) . .
C10 C11 C16 C15 176.9(4) . .
C14 C15 C16 C11 0.4(7) . .
Na1 O3 C17 O2 123.8(4) 1_565 .
Na1 O3 C17 C18 -55.8(11) 1_565 .
Na1 O3 C17 C18B -59.5(10) 1_565 .
B1 O2 C17 O3 175.4(2) . .
B1 O2 C17 C18 -4.9(8) . .
B1 O2 C17 C18B -1.8(8) . .
O3 C17 C18 C19 -60.2(15) . .
O2 C17 C18 C19 120.1(10) . .
C18B C17 C18 C19 73(20) . .
O3 C17 C18 O1 -177.4(5) . .
O2 C17 C18 O1 2.9(13) . .
C18B C17 C18 O1 -44(19) . .
C18B O1 C18 C19 18(12) . .
B1 O1 C18 C19 -127.4(7) . .
Na2 O1 C18 C19 79.3(10) 3_455 .
Na3 O1 C18 C19 86.5(13) 3_455 .
C18B O1 C18 C17 146(13) . .
B1 O1 C18 C17 0.3(12) . .
Na2 O1 C18 C17 -153.1(7) 3_455 .
Na3 O1 C18 C17 -145.9(5) 3_455 .
C17 C18 C19 C20 116.4(10) . .
O1 C18 C19 C20 -125.3(7) . .
C17 C18 C19 C24 -48.4(14) . .
O1 C18 C19 C24 69.9(10) . .
C24 C19 C20 C21 0.0 . .
C18 C19 C20 C21 -164.3(10) . .
C19 C20 C21 C22 0.0 . .
C20 C21 C22 C23 0.0 . .
C21 C22 C23 C24 0.0 . .
C22 C23 C24 C19 0.0 . .
C20 C19 C24 C23 0.0 . .
C18 C19 C24 C23 165.0(9) . .
B1 O1 C18B C17 5.2(12) . .
C18 O1 C18B C17 -31(12) . .
Na2 O1 C18B C17 -151.1(6) 3_455 .
Na3 O1 C18B C17 -147.5(4) 3_455 .
B1 O1 C18B C19B -107.5(9) . .
C18 O1 C18B C19B -143(13) . .
Na2 O1 C18B C19B 96.2(9) 3_455 .
Na3 O1 C18B C19B 99.7(11) 3_455 .
O3 C17 C18B O1 -179.2(5) . .
O2 C17 C18B O1 -2.0(12) . .
C18 C17 C18B O1 132(20) . .
O3 C17 C18B C19B -53.3(11) . .
O2 C17 C18B C19B 123.8(7) . .
C18 C17 C18B C19B -102(20) . .
O1 C18B C19B C20B -141.6(7) . .
C17 C18B C19B C20B 104.4(7) . .
O1 C18B C19B C24B 31.2(12) . .
C17 C18B C19B C24B -82.9(10) . .
C24B C19B C20B C21B 0.0 . .
C18B C19B C20B C21B 172.6(9) . .
C19B C20B C21B C22B 0.0 . .
C20B C21B C22B C23B 0.0 . .
C21B C22B C23B C24B 0.0 . .
C22B C23B C24B C19B 0.0 . .
C20B C19B C24B C23B 0.0 . .
C18B C19B C24B C23B -172.9(8) . .
Na1 O9 C25 O8 -176.8(2) 3_445 .
Na2 O9 C25 O8 -47.5(3) 3_445 .
Na1 O9 C25 C26 0.5(5) 3_445 .
Na2 O9 C25 C26 129.8(2) 3_445 .
B2 O8 C25 O9 177.6(2) . .
B2 O8 C25 C26 0.0(3) . .
B2 O7 C26 C27 -112.7(2) . .
Na3 O7 C26 C27 131.8(2) 3_455 .
B2 O7 C26 C25 6.1(2) . .
Na3 O7 C26 C25 -109.4(3) 3_455 .
O9 C25 C26 O7 178.7(2) . .
O8 C25 C26 O7 -3.7(3) . .
O9 C25 C26 C27 -59.0(3) . .
O8 C25 C26 C27 118.6(2) . .
O7 C26 C27 C28 -145.5(2) . .
C25 C26 C27 C28 97.9(3) . .
O7 C26 C27 C32 41.3(3) . .
C25 C26 C27 C32 -75.3(3) . .
C32 C27 C28 C29 2.0(4) . .
C26 C27 C28 C29 -171.3(3) . .
C27 C28 C29 C30 -1.5(5) . .
C28 C29 C30 C31 -0.8(5) . .
C29 C30 C31 C32 2.5(4) . .
C30 C31 C32 C27 -2.0(4) . .
C28 C27 C32 C31 -0.3(4) . .
C26 C27 C32 C31 172.9(2) . .
